data_4320449
loop_
_publ_author_name
'Bret J. S. Johnson'
'Rick C. Schroden'
'Changcheng Zhu'
'Andreas Stein'

_publ_section_title
;
 Synthesis and Characterization of 2D and 3D Structures from Organic
 Derivatives of Polyoxometalate Clusters: Role of Organic Moiety,
 Counterion, and Solvent
;
_journal_name_full 'Inorganic Chemistry'
_journal_page_first 5972
_journal_page_last 5978
_journal_paper_doi 10.1021/ic010045g
_journal_volume 40
_journal_year 2001
_chemical_compound_source 'Changcheng Zhu'
_chemical_formula_sum 'C28 H36 As4 Mo12 Na3 O62'
_chemical_formula_weight 2884.5
_chemical_name_systematic
;
  ?
;
_space_group_IT_number 13
_symmetry_cell_setting monoclinic
_symmetry_space_group_name_Hall '-P 2yc'
_symmetry_space_group_name_H-M 'P 1 2/c 1'
_atom_sites_solution_hydrogens geom
_atom_sites_solution_primary direct
_atom_sites_solution_secondary difmap
_audit_creation_method SHELXL-97
_cell_angle_alpha 90.00
_cell_angle_beta 101.3380(10)
_cell_angle_gamma 90.00
_cell_formula_units_Z 2
_cell_length_a 12.0087(2)
_cell_length_b 15.7150(3)
_cell_length_c 21.8718(2)
_cell_measurement_temperature 173(2)
_cell_volume 4047.02(11)
_computing_cell_refinement 'Siemens XSCANS'
_computing_data_collection 'Siemens XSCANS'
_computing_data_reduction 'Siemens SHELXTL'
_computing_molecular_graphics 'Siemens SHELXTL'
_computing_publication_material 'Siemens SHELXTL'
_computing_structure_refinement 'SHELXL-97 (Sheldrick, 1997)'
_computing_structure_solution 'SHELXS-97 (Sheldrick, 1990)'
_diffrn_ambient_temperature 173(2)
_diffrn_measured_fraction_theta_full 0.980
_diffrn_measured_fraction_theta_max 0.980
_diffrn_measurement_method '\w scans'
_diffrn_radiation_monochromator graphite
_diffrn_radiation_source 'fine-focus sealed tube'
_diffrn_radiation_type MoK\a
_diffrn_radiation_wavelength 0.71073
_diffrn_reflns_av_R_equivalents 0.0479
_diffrn_reflns_av_sigmaI/netI 0.0993
_diffrn_reflns_limit_h_max 14
_diffrn_reflns_limit_h_min -14
_diffrn_reflns_limit_k_max 18
_diffrn_reflns_limit_k_min 0
_diffrn_reflns_limit_l_max 26
_diffrn_reflns_limit_l_min 0
_diffrn_reflns_number 20097
_diffrn_reflns_theta_full 25.10
_diffrn_reflns_theta_max 25.10
_diffrn_reflns_theta_min 1.30
_exptl_absorpt_coefficient_mu 3.538
_exptl_absorpt_correction_T_max 1.000
_exptl_absorpt_correction_T_min 0.7797
_exptl_absorpt_correction_type 'SADABS (Sheldrick, 1996)'
_exptl_crystal_colour 'clear yellow'
_exptl_crystal_density_diffrn 2.367
_exptl_crystal_density_method 'not measured'
_exptl_crystal_description rod
_exptl_crystal_F_000 2738
_exptl_crystal_size_max 0.09
_exptl_crystal_size_mid 0.04
_exptl_crystal_size_min 0.04
_refine_diff_density_max 2.231
_refine_diff_density_min -1.220
_refine_diff_density_rms 0.275
_refine_ls_extinction_method none
_refine_ls_goodness_of_fit_ref 1.008
_refine_ls_hydrogen_treatment mixed
_refine_ls_matrix_type full
_refine_ls_number_parameters 496
_refine_ls_number_reflns 7075
_refine_ls_number_restraints 0
_refine_ls_restrained_S_all 1.008
_refine_ls_R_factor_all 0.1066
_refine_ls_R_factor_gt 0.0609
_refine_ls_shift/su_max 0.389
_refine_ls_shift/su_mean 0.006
_refine_ls_structure_factor_coef Fsqd
_refine_ls_weighting_details 'calc w=1/[\s^2^(Fo^2^)+(0.0814P)^2^+0.0000P] where P=(Fo^2^+2Fc^2^)/3'
_refine_ls_weighting_scheme calc
_refine_ls_wR_factor_gt 0.1385
_refine_ls_wR_factor_ref 0.1554
_reflns_number_gt 4594
_reflns_number_total 7075
_reflns_threshold_expression >2sigma(I)
_cod_data_source_file ic010045g_1.cif
_cod_data_source_block 99211p
_cod_depositor_comments
;
The following automatic conversions were performed:

'_symmetry_cell_setting' value 'Monoclinic' changed to 'monoclinic'
according to the built-in table from CIF Core dictionary named
'cif_core.dic' version 2.4.1 from 2010-06-29.

Automatic conversion script
Id: cif_fix_values 1646 2011-03-28 12:23:43Z adriana 
;
_cod_original_formula_sum 'C28 H36 O62 Na3 As4 Mo12'
_cod_database_code 4320449

loop_
_symmetry_equiv_pos_as_xyz
'x, y, z'
'-x, y, -z+1/2'
'-x, -y, -z'
'x, -y, z-1/2'

loop_
_atom_site_label
_atom_site_type_symbol
_atom_site_fract_x
_atom_site_fract_y
_atom_site_fract_z
_atom_site_U_iso_or_equiv
_atom_site_adp_type
_atom_site_occupancy
_atom_site_symmetry_multiplicity
_atom_site_calc_flag
_atom_site_refinement_flags
_atom_site_disorder_assembly
_atom_site_disorder_group
Mo1 Mo 0.36078(8) -0.08935(6) 0.19555(5) 0.0342(3) Uani 1 1 d . . .
Mo2 Mo 0.16689(8) 0.06198(6) 0.20495(5) 0.0331(3) Uani 1 1 d . . .
Mo3 Mo 0.30460(8) 0.06370(6) 0.08272(5) 0.0318(3) Uani 1 1 d . . .
Mo4 Mo 0.22889(8) 0.22971(6) 0.32642(5) 0.0333(3) Uani 1 1 d . . .
Mo5 Mo 0.42128(8) 0.38332(6) 0.31527(5) 0.0361(3) Uani 1 1 d . . .
Mo6 Mo 0.48403(8) 0.23208(6) 0.42740(5) 0.0321(3) Uani 1 1 d . . .
As1 As 0.40282(9) 0.04067(7) 0.33377(5) 0.0274(3) Uani 1 1 d . . .
As2 As 0.32489(9) 0.25274(7) 0.18019(5) 0.0296(3) Uani 1 1 d . . .
O1 O 0.3708(6) -0.1504(5) 0.1328(4) 0.043(2) Uani 1 1 d . . .
O2 O 0.2720(6) -0.1458(5) 0.2317(4) 0.040(2) Uani 1 1 d . . .
O3 O 0.1114(6) -0.0220(5) 0.2375(4) 0.045(2) Uani 1 1 d . . .
O4 O 0.0567(6) 0.0941(5) 0.1496(4) 0.041(2) Uani 1 1 d . . .
O5 O 0.3272(6) -0.0173(5) 0.0361(4) 0.041(2) Uani 1 1 d . . .
O6 O 0.1784(6) 0.1032(5) 0.0475(4) 0.047(2) Uani 1 1 d . . .
O7 O 0.1386(6) 0.3109(5) 0.3017(4) 0.045(2) Uani 1 1 d . . .
O8 O 0.1860(6) 0.1955(5) 0.3924(4) 0.039(2) Uani 1 1 d . . .
O9 O 0.4975(7) 0.4460(5) 0.3727(4) 0.045(2) Uani 1 1 d . . .
O10 O 0.3012(7) 0.4416(5) 0.2903(4) 0.047(2) Uani 1 1 d . . .
O11 O 0.4029(6) 0.1971(5) 0.4776(4) 0.043(2) Uani 1 1 d . . .
O12 O 0.5558(7) 0.3147(5) 0.4674(4) 0.044(2) Uani 1 1 d . . .
O13 O 0.5000 -0.1072(6) 0.2500 0.040(3) Uani 1 2 d S . .
O14 O 0.1748(6) 0.1451(5) 0.2680(3) 0.038(2) Uani 1 1 d . . .
O15 O 0.5000 0.4019(7) 0.2500 0.039(3) Uani 1 2 d S . .
O16 O 0.5965(6) 0.1487(5) 0.4356(3) 0.0312(18) Uani 1 1 d . . .
O17 O 0.2442(6) -0.0074(4) 0.1476(3) 0.0305(18) Uani 1 1 d . . .
O18 O 0.3613(6) 0.3022(4) 0.3730(4) 0.0326(19) Uani 1 1 d . . .
O19 O 0.5437(5) 0.0170(4) 0.3463(3) 0.0291(17) Uani 1 1 d . . .
O20 O 0.3444(5) 0.0244(4) 0.2570(3) 0.0312(18) Uani 1 1 d . . .
O21 O 0.3853(5) 0.1434(4) 0.3524(3) 0.0289(17) Uani 1 1 d . . .
O22 O 0.4488(6) 0.2746(4) 0.1575(4) 0.0342(19) Uani 1 1 d . . .
O23 O 0.3394(6) 0.2705(4) 0.2574(3) 0.0344(19) Uani 1 1 d . . .
O24 O 0.2879(6) 0.1500(4) 0.1660(3) 0.0300(18) Uani 1 1 d . . .
O25 O 0.1850(8) -0.3042(6) 0.4527(6) 0.068(3) Uani 1 1 d . . .
H25A H 0.1593 -0.3301 0.4805 0.082 Uiso 1 1 calc R . .
O26 O 0.0254(8) -0.2273(6) 0.4357(6) 0.081(4) Uani 1 1 d . . .
O27 O -0.1645(8) 0.4499(7) 0.0446(7) 0.091(4) Uani 1 1 d . . .
H27A H -0.1631 0.4169 0.0145 0.109 Uiso 1 1 calc R . .
O28 O -0.0500(8) 0.5629(6) 0.0524(5) 0.061(3) Uani 1 1 d . . .
C1 C 0.3235(9) -0.0369(7) 0.3781(5) 0.032(3) Uani 1 1 d . . .
C2 C 0.3793(9) -0.1134(6) 0.4007(5) 0.029(3) Uani 1 1 d . . .
H2A H 0.4583 -0.1209 0.4022 0.035 Uiso 1 1 calc R . .
C3 C 0.3158(9) -0.1754(7) 0.4200(6) 0.036(3) Uani 1 1 d . . .
H3A H 0.3509 -0.2276 0.4348 0.043 Uiso 1 1 calc R . .
C4 C 0.1992(9) -0.1642(7) 0.4186(5) 0.029(3) Uani 1 1 d . . .
C5 C 0.1451(9) -0.0847(7) 0.3987(6) 0.037(3) Uani 1 1 d . . .
H5A H 0.0673 -0.0754 0.3998 0.044 Uiso 1 1 calc R . .
C6 C 0.2090(9) -0.0226(7) 0.3783(5) 0.034(3) Uani 1 1 d . . .
H6A H 0.1752 0.0304 0.3641 0.041 Uiso 1 1 calc R . .
C7 C 0.1260(11) -0.2329(8) 0.4376(6) 0.042(3) Uani 1 1 d . . .
C8 C 0.2084(9) 0.3251(8) 0.1378(6) 0.039(3) Uani 1 1 d . . .
C9 C 0.1013(11) 0.2927(8) 0.1206(6) 0.051(4) Uani 1 1 d . . .
H9A H 0.0880 0.2339 0.1263 0.061 Uiso 1 1 calc R . .
C10 C 0.0127(10) 0.3453(8) 0.0950(6) 0.046(3) Uani 1 1 d . . .
H10A H -0.0617 0.3229 0.0822 0.056 Uiso 1 1 calc R . .
C11 C 0.0329(10) 0.4301(8) 0.0883(6) 0.043(3) Uani 1 1 d . . .
C12 C 0.1382(10) 0.4637(8) 0.1061(7) 0.055(4) Uani 1 1 d . . .
H12A H 0.1500 0.5231 0.1026 0.066 Uiso 1 1 calc R . .
C13 C 0.2287(10) 0.4104(8) 0.1297(7) 0.055(4) Uani 1 1 d . . .
H13A H 0.3037 0.4324 0.1401 0.065 Uiso 1 1 calc R . .
C14 C -0.0638(11) 0.4896(9) 0.0604(7) 0.057(4) Uani 1 1 d . . .
Na2 Na 0.2378(4) 0.1494(3) 0.5058(3) 0.0636(16) Uani 1 1 d . . .
O29 O 0.0000 0.4462(11) 0.2500 0.115(7) Uani 1 2 d S . .
H29A H 0.0425 0.4055 0.2661 0.173 Uiso 1 1 d R . .
O30 O 0.0000 -0.1755(12) 0.2500 0.166(10) Uani 1 2 d S . .
H30A H 0.0354 -0.1296 0.2460 0.249 Uiso 1 1 d R . .
O31 O -0.1882(8) -0.2809(6) 0.4554(5) 0.077(3) Uani 1 1 d . . .
H31A H -0.1242 -0.2643 0.4489 0.115 Uiso 1 1 d R . .
H31B H -0.1770 -0.3074 0.4900 0.115 Uiso 1 1 d R . .
O32 O -0.0646(7) 0.0862(6) 0.0093(5) 0.071(3) Uani 1 1 d . . .
H32A H 0.0069 0.0915 0.0209 0.106 Uiso 1 1 d R . .
H32B H -0.0489 0.0535 -0.0188 0.106 Uiso 1 1 d R . .
O33 O -0.3568(10) 0.5270(8) 0.0084(8) 0.150(7) Uani 1 1 d . . .
H33A H -0.2938 0.5014 0.0199 0.225 Uiso 1 1 d R . .
H33B H -0.3847 0.5750 -0.0044 0.225 Uiso 1 1 d R . .
Na1 Na 0.0000 0.6377(4) 0.2500 0.099(4) Uani 1 2 d S . .

loop_
_atom_site_aniso_label
_atom_site_aniso_U_11
_atom_site_aniso_U_22
_atom_site_aniso_U_33
_atom_site_aniso_U_23
_atom_site_aniso_U_13
_atom_site_aniso_U_12
Mo1 0.0241(5) 0.0271(5) 0.0510(7) -0.0022(5) 0.0061(5) -0.0053(4)
Mo2 0.0128(5) 0.0415(6) 0.0440(6) -0.0017(5) 0.0027(4) -0.0031(4)
Mo3 0.0164(5) 0.0386(6) 0.0386(6) -0.0035(5) 0.0010(4) -0.0042(4)
Mo4 0.0158(5) 0.0367(6) 0.0462(7) -0.0020(5) 0.0035(5) 0.0039(4)
Mo5 0.0300(6) 0.0257(5) 0.0524(7) -0.0021(5) 0.0074(5) 0.0031(4)
Mo6 0.0187(5) 0.0343(6) 0.0419(6) -0.0017(5) 0.0029(4) 0.0012(4)
As1 0.0155(5) 0.0270(6) 0.0392(7) 0.0013(5) 0.0042(5) -0.0002(5)
As2 0.0166(6) 0.0281(6) 0.0427(7) 0.0022(5) 0.0027(5) 0.0029(5)
O1 0.028(4) 0.036(5) 0.064(6) -0.005(4) 0.010(4) -0.011(4)
O2 0.038(5) 0.030(4) 0.053(5) 0.005(4) 0.008(4) -0.003(4)
O3 0.022(4) 0.056(6) 0.061(6) -0.004(5) 0.016(4) -0.008(4)
O4 0.015(4) 0.048(5) 0.054(5) -0.003(4) -0.005(4) -0.003(4)
O5 0.020(4) 0.051(5) 0.047(5) -0.003(4) -0.003(4) -0.007(4)
O6 0.021(4) 0.061(6) 0.056(6) 0.010(5) -0.002(4) -0.004(4)
O7 0.020(4) 0.056(5) 0.059(6) 0.003(4) 0.006(4) 0.012(4)
O8 0.017(4) 0.049(5) 0.051(5) -0.006(4) 0.006(4) 0.003(4)
O9 0.050(5) 0.029(4) 0.054(6) -0.006(4) 0.007(4) -0.002(4)
O10 0.039(5) 0.033(4) 0.067(6) 0.002(4) 0.005(4) 0.013(4)
O11 0.027(4) 0.052(5) 0.052(5) -0.002(4) 0.015(4) 0.003(4)
O12 0.033(5) 0.042(5) 0.053(5) -0.008(4) 0.000(4) -0.003(4)
O13 0.037(7) 0.018(6) 0.064(8) 0.000 0.007(6) 0.000
O14 0.019(4) 0.053(5) 0.042(5) -0.007(4) 0.005(4) -0.006(4)
O15 0.042(7) 0.035(6) 0.044(7) 0.000 0.016(6) 0.000
O16 0.021(4) 0.038(4) 0.035(4) 0.001(4) 0.006(3) 0.004(3)
O17 0.016(4) 0.032(4) 0.041(5) -0.005(4) -0.001(3) -0.008(3)
O18 0.013(4) 0.031(4) 0.053(5) -0.002(4) 0.005(4) 0.001(3)
O19 0.012(4) 0.032(4) 0.042(4) -0.003(4) 0.002(3) 0.003(3)
O20 0.012(4) 0.029(4) 0.051(5) 0.000(4) 0.002(3) -0.002(3)
O21 0.018(4) 0.022(4) 0.047(5) 0.003(3) 0.005(3) -0.001(3)
O22 0.018(4) 0.034(4) 0.051(5) 0.003(4) 0.011(4) 0.004(3)
O23 0.025(4) 0.030(4) 0.045(5) 0.003(4) -0.001(4) 0.001(3)
O24 0.023(4) 0.034(4) 0.030(4) 0.003(3) -0.001(3) 0.006(3)
O25 0.042(6) 0.043(6) 0.116(10) 0.026(6) 0.008(6) -0.010(5)
O26 0.028(5) 0.063(7) 0.159(11) 0.020(7) 0.040(6) -0.010(5)
O27 0.039(6) 0.082(9) 0.148(13) 0.013(8) 0.008(7) 0.026(6)
O28 0.055(6) 0.046(6) 0.076(7) 0.002(5) -0.003(5) 0.022(5)
C1 0.025(6) 0.028(6) 0.042(7) -0.012(5) 0.003(5) -0.010(5)
C2 0.025(6) 0.018(6) 0.045(7) 0.009(5) 0.008(5) -0.004(5)
C3 0.019(6) 0.023(6) 0.062(8) -0.001(6) 0.000(6) -0.006(5)
C4 0.024(6) 0.029(6) 0.034(6) -0.006(5) 0.007(5) -0.014(5)
C5 0.023(6) 0.036(7) 0.054(8) -0.001(6) 0.016(6) -0.005(5)
C6 0.019(6) 0.029(6) 0.054(8) 0.007(6) 0.007(5) 0.001(5)
C7 0.042(8) 0.032(7) 0.049(8) 0.003(6) 0.005(6) -0.016(6)
C8 0.012(5) 0.048(8) 0.057(8) 0.001(6) 0.009(6) 0.005(5)
C9 0.045(8) 0.041(8) 0.066(9) 0.025(7) 0.011(7) 0.014(6)
C10 0.028(7) 0.055(9) 0.057(9) 0.020(7) 0.011(6) 0.015(6)
C11 0.038(8) 0.040(8) 0.052(8) -0.005(6) 0.013(6) 0.016(6)
C12 0.033(8) 0.036(8) 0.092(11) 0.009(7) -0.001(7) 0.010(6)
C13 0.024(7) 0.042(8) 0.095(11) 0.010(8) 0.004(7) -0.014(6)
C14 0.028(7) 0.056(10) 0.089(12) 0.027(9) 0.019(8) 0.018(7)
Na2 0.037(3) 0.054(3) 0.106(5) 0.023(3) 0.030(3) 0.015(3)
O29 0.118(16) 0.086(12) 0.124(15) 0.000 -0.021(13) 0.000
O30 0.17(2) 0.081(14) 0.23(3) 0.000 0.01(2) 0.000
O31 0.059(7) 0.081(8) 0.092(8) -0.010(6) 0.017(6) -0.007(6)
O32 0.022(5) 0.097(8) 0.092(8) 0.025(6) 0.005(5) -0.001(5)
O33 0.058(8) 0.098(10) 0.280(19) 0.089(11) -0.003(10) 0.037(7)
Na1 0.123(8) 0.018(4) 0.173(10) 0.000 0.074(8) 0.000

loop_
_atom_type_symbol
_atom_type_description
_atom_type_scat_dispersion_real
_atom_type_scat_dispersion_imag
_atom_type_scat_source
C C 0.0033 0.0016 'International Tables Vol C Tables 4.2.6.8 and 6.1.1.4'
H H 0.0000 0.0000 'International Tables Vol C Tables 4.2.6.8 and 6.1.1.4'
O O 0.0106 0.0060 'International Tables Vol C Tables 4.2.6.8 and 6.1.1.4'
As As 0.0499 2.0058 'International Tables Vol C Tables 4.2.6.8 and 6.1.1.4'
Mo Mo -1.6832 0.6857 'International Tables Vol C Tables 4.2.6.8 and 6.1.1.4'
Na Na 0.0362 0.0249 'International Tables Vol C Tables 4.2.6.8 and 6.1.1.4'

loop_
_geom_angle_atom_site_label_1
_geom_angle_atom_site_label_2
_geom_angle_atom_site_label_3
_geom_angle
_geom_angle_site_symmetry_1
_geom_angle_site_symmetry_3
_geom_angle_publ_flag
O2 Mo1 O1 103.4(4) . . ?
O2 Mo1 O13 100.9(3) . . ?
O1 Mo1 O13 103.5(3) . . ?
O2 Mo1 O17 98.0(3) . . ?
O1 Mo1 O17 95.3(3) . . ?
O13 Mo1 O17 149.3(3) . . ?
O2 Mo1 O20 90.0(3) . . ?
O1 Mo1 O20 162.2(3) . . ?
O13 Mo1 O20 84.9(3) . . ?
O17 Mo1 O20 71.0(3) . . ?
O2 Mo1 O19 165.3(3) . 2_655 ?
O1 Mo1 O19 88.2(3) . 2_655 ?
O13 Mo1 O19 84.8(3) . 2_655 ?
O17 Mo1 O19 71.6(3) . 2_655 ?
O20 Mo1 O19 76.9(3) . 2_655 ?
O4 Mo2 O3 102.5(4) . . ?
O4 Mo2 O14 103.7(4) . . ?
O3 Mo2 O14 101.5(4) . . ?
O4 Mo2 O17 96.2(3) . . ?
O3 Mo2 O17 96.1(3) . . ?
O14 Mo2 O17 149.7(3) . . ?
O4 Mo2 O20 163.3(3) . . ?
O3 Mo2 O20 89.7(3) . . ?
O14 Mo2 O20 84.7(3) . . ?
O17 Mo2 O20 70.9(3) . . ?
O4 Mo2 O24 91.0(3) . . ?
O3 Mo2 O24 163.1(3) . . ?
O14 Mo2 O24 84.8(3) . . ?
O17 Mo2 O24 72.0(3) . . ?
O20 Mo2 O24 75.1(2) . . ?
O6 Mo3 O5 103.9(4) . . ?
O6 Mo3 O16 101.0(4) . 2_655 ?
O5 Mo3 O16 102.9(3) . 2_655 ?
O6 Mo3 O17 96.2(3) . . ?
O5 Mo3 O17 97.4(3) . . ?
O16 Mo3 O17 149.2(3) 2_655 . ?
O6 Mo3 O19 164.6(3) . 2_655 ?
O5 Mo3 O19 88.1(3) . 2_655 ?
O16 Mo3 O19 85.4(3) 2_655 2_655 ?
O17 Mo3 O19 72.3(3) . 2_655 ?
O6 Mo3 O24 86.2(3) . . ?
O5 Mo3 O24 165.7(3) . . ?
O16 Mo3 O24 84.7(3) 2_655 . ?
O17 Mo3 O24 71.1(3) . . ?
O19 Mo3 O24 80.4(2) 2_655 . ?
O7 Mo4 O8 103.1(4) . . ?
O7 Mo4 O14 101.7(4) . . ?
O8 Mo4 O14 103.4(3) . . ?
O7 Mo4 O18 97.2(3) . . ?
O8 Mo4 O18 95.1(3) . . ?
O14 Mo4 O18 149.7(3) . . ?
O7 Mo4 O23 89.8(3) . . ?
O8 Mo4 O23 162.5(3) . . ?
O14 Mo4 O23 85.2(3) . . ?
O18 Mo4 O23 71.3(3) . . ?
O7 Mo4 O21 165.0(3) . . ?
O8 Mo4 O21 88.5(3) . . ?
O14 Mo4 O21 84.6(3) . . ?
O18 Mo4 O21 71.9(2) . . ?
O23 Mo4 O21 77.1(3) . . ?
O10 Mo5 O9 102.9(4) . . ?
O10 Mo5 O15 101.1(3) . . ?
O9 Mo5 O15 101.0(3) . . ?
O10 Mo5 O18 99.0(4) . . ?
O9 Mo5 O18 96.3(4) . . ?
O15 Mo5 O18 149.7(4) . . ?
O10 Mo5 O23 89.7(3) . . ?
O9 Mo5 O23 164.2(3) . . ?
O15 Mo5 O23 85.7(3) . . ?
O18 Mo5 O23 71.9(3) . . ?
O10 Mo5 O22 164.8(3) . 2_655 ?
O9 Mo5 O22 90.0(3) . 2_655 ?
O15 Mo5 O22 84.0(3) . 2_655 ?
O18 Mo5 O22 71.3(3) . 2_655 ?
O23 Mo5 O22 76.4(3) . 2_655 ?
O11 Mo6 O12 102.3(4) . . ?
O11 Mo6 O16 101.9(3) . . ?
O12 Mo6 O16 101.7(3) . . ?
O11 Mo6 O18 96.5(3) . . ?
O12 Mo6 O18 97.1(3) . . ?
O16 Mo6 O18 150.1(3) . . ?
O11 Mo6 O22 165.5(3) . 2_655 ?
O12 Mo6 O22 88.3(3) . 2_655 ?
O16 Mo6 O22 85.3(3) . 2_655 ?
O18 Mo6 O22 72.1(3) . 2_655 ?
O11 Mo6 O21 89.1(3) . . ?
O12 Mo6 O21 165.4(3) . . ?
O16 Mo6 O21 84.6(3) . . ?
O18 Mo6 O21 72.3(3) . . ?
O22 Mo6 O21 79.1(3) 2_655 . ?
O21 As1 O19 109.7(3) . . ?
O21 As1 O20 109.5(3) . . ?
O19 As1 O20 109.2(3) . . ?
O21 As1 C1 112.8(4) . . ?
O19 As1 C1 110.8(4) . . ?
O20 As1 C1 104.6(4) . . ?
O23 As2 O24 108.3(3) . . ?
O23 As2 O22 109.6(4) . . ?
O24 As2 O22 110.8(3) . . ?
O23 As2 C8 108.2(4) . . ?
O24 As2 C8 110.0(4) . . ?
O22 As2 C8 109.9(4) . . ?
Mo1 O1 Na2 130.8(4) . 4 ?
Mo3 O5 Na2 135.4(4) . 4 ?
Mo4 O8 Na2 148.9(4) . . ?
Mo6 O11 Na2 155.4(5) . . ?
Mo1 O13 Mo1 162.8(6) 2_655 . ?
Mo4 O14 Mo2 162.2(4) . . ?
Mo5 O15 Mo5 162.2(6) . 2_655 ?
Mo6 O16 Mo3 162.4(4) . 2_655 ?
Mo2 O17 Mo1 112.1(3) . . ?
Mo2 O17 Mo3 113.9(3) . . ?
Mo1 O17 Mo3 113.6(3) . . ?
Mo5 O18 Mo6 113.7(3) . . ?
Mo5 O18 Mo4 112.1(3) . . ?
Mo6 O18 Mo4 113.1(3) . . ?
As1 O19 Mo3 132.7(4) . 2_655 ?
As1 O19 Mo1 130.4(4) . 2_655 ?
Mo3 O19 Mo1 96.3(2) 2_655 2_655 ?
As1 O20 Mo1 129.4(4) . . ?
As1 O20 Mo2 127.8(4) . . ?
Mo1 O20 Mo2 95.1(3) . . ?
As1 O21 Mo4 129.8(4) . . ?
As1 O21 Mo6 132.9(4) . . ?
Mo4 O21 Mo6 95.8(2) . . ?
As2 O22 Mo6 130.9(4) . 2_655 ?
As2 O22 Mo5 131.5(4) . 2_655 ?
Mo6 O22 Mo5 95.6(3) 2_655 2_655 ?
As2 O23 Mo5 129.2(4) . . ?
As2 O23 Mo4 130.9(4) . . ?
Mo5 O23 Mo4 95.4(3) . . ?
As2 O24 Mo2 132.3(4) . . ?
As2 O24 Mo3 130.3(4) . . ?
Mo2 O24 Mo3 95.7(3) . . ?
C6 C1 C2 122.4(10) . . ?
C6 C1 As1 119.0(8) . . ?
C2 C1 As1 117.8(8) . . ?
C3 C2 C1 117.5(10) . . ?
C2 C3 C4 121.5(10) . . ?
C3 C4 C5 120.3(10) . . ?
C3 C4 C7 122.6(10) . . ?
C5 C4 C7 117.1(10) . . ?
C6 C5 C4 118.0(10) . . ?
C5 C6 C1 120.1(10) . . ?
O26 C7 O25 123.4(11) . . ?
O26 C7 C4 125.2(12) . . ?
O25 C7 C4 111.2(11) . . ?
C9 C8 C13 120.5(11) . . ?
C9 C8 As2 118.4(9) . . ?
C13 C8 As2 120.9(9) . . ?
C8 C9 C10 120.0(12) . . ?
C11 C10 C9 119.3(12) . . ?
C12 C11 C10 121.6(12) . . ?
C12 C11 C14 118.1(12) . . ?
C10 C11 C14 120.3(12) . . ?
C11 C12 C13 119.3(12) . . ?
C8 C13 C12 119.3(11) . . ?
O28 C14 O27 124.0(12) . . ?
O28 C14 C11 122.7(13) . . ?
O27 C14 C11 113.2(12) . . ?
O32 Na2 O11 155.7(4) 2 . ?
O32 Na2 O31 98.4(4) 2 3_556 ?
O11 Na2 O31 95.9(4) . 3_556 ?
O32 Na2 O5 90.6(4) 2 4_556 ?
O11 Na2 O5 89.6(3) . 4_556 ?
O31 Na2 O5 143.2(4) 3_556 4_556 ?
O32 Na2 O8 86.6(4) 2 . ?
O11 Na2 O8 72.9(3) . . ?
O31 Na2 O8 94.0(3) 3_556 . ?
O5 Na2 O8 122.2(3) 4_556 . ?
O32 Na2 O1 117.1(4) 2 4_556 ?
O11 Na2 O1 85.1(3) . 4_556 ?
O31 Na2 O1 77.5(3) 3_556 4_556 ?
O5 Na2 O1 66.8(3) 4_556 4_556 ?
O8 Na2 O1 155.6(3) . 4_556 ?
O30 Na1 O29 180.000(3) 1_565 . ?

loop_
_geom_bond_atom_site_label_1
_geom_bond_atom_site_label_2
_geom_bond_distance
_geom_bond_site_symmetry_2
_geom_bond_publ_flag
Mo1 O2 1.697(8) . ?
Mo1 O1 1.699(8) . ?
Mo1 O13 1.8733(18) . ?
Mo1 O17 2.035(7) . ?
Mo1 O20 2.268(7) . ?
Mo1 O19 2.315(7) 2_655 ?
Mo2 O4 1.685(7) . ?
Mo2 O3 1.696(8) . ?
Mo2 O14 1.887(7) . ?
Mo2 O17 2.019(7) . ?
Mo2 O20 2.288(7) . ?
Mo2 O24 2.289(7) . ?
Mo3 O6 1.678(8) . ?
Mo3 O5 1.686(8) . ?
Mo3 O16 1.883(7) 2_655 ?
Mo3 O17 2.048(7) . ?
Mo3 O19 2.270(7) 2_655 ?
Mo3 O24 2.310(7) . ?
Mo4 O7 1.693(8) . ?
Mo4 O8 1.712(8) . ?
Mo4 O14 1.871(7) . ?
Mo4 O18 2.056(7) . ?
Mo4 O23 2.290(8) . ?
Mo4 O21 2.296(7) . ?
Mo5 O10 1.705(8) . ?
Mo5 O9 1.712(8) . ?
Mo5 O15 1.883(2) . ?
Mo5 O18 2.023(7) . ?
Mo5 O23 2.286(7) . ?
Mo5 O22 2.311(7) 2_655 ?
Mo6 O11 1.696(8) . ?
Mo6 O12 1.702(7) . ?
Mo6 O16 1.864(7) . ?
Mo6 O18 2.028(7) . ?
Mo6 O22 2.266(8) 2_655 ?
Mo6 O21 2.297(7) . ?
As1 O21 1.688(7) . ?
As1 O19 1.701(6) . ?
As1 O20 1.707(7) . ?
As1 C1 1.923(11) . ?
As2 O23 1.686(8) . ?
As2 O24 1.688(7) . ?
As2 O22 1.694(7) . ?
As2 C8 1.897(11) . ?
O1 Na2 2.917(10) 4 ?
O5 Na2 2.370(9) 4 ?
O8 Na2 2.542(10) . ?
O11 Na2 2.314(9) . ?
O13 Mo1 1.8733(17) 2_655 ?
O15 Mo5 1.8834(19) 2_655 ?
O16 Mo3 1.883(7) 2_655 ?
O19 Mo3 2.270(7) 2_655 ?
O19 Mo1 2.315(7) 2_655 ?
O22 Mo6 2.266(8) 2_655 ?
O22 Mo5 2.311(7) 2_655 ?
O25 C7 1.333(14) . ?
O26 C7 1.204(14) . ?
O27 C14 1.344(16) . ?
O28 C14 1.181(15) . ?
C1 C6 1.394(14) . ?
C1 C2 1.416(14) . ?
C2 C3 1.355(14) . ?
C3 C4 1.406(14) . ?
C4 C5 1.436(15) . ?
C4 C7 1.501(15) . ?
C5 C6 1.370(14) . ?
C8 C9 1.365(16) . ?
C8 C13 1.380(16) . ?
C9 C10 1.376(15) . ?
C10 C11 1.368(17) . ?
C11 C12 1.355(16) . ?
C11 C14 1.522(16) . ?
C12 C13 1.389(16) . ?
Na2 O32 2.269(10) 2 ?
Na2 O31 2.355(11) 3_556 ?
Na2 O5 2.370(9) 4_556 ?
Na2 O1 2.917(10) 4_556 ?
O29 Na1 3.009(18) . ?
O30 Na1 2.94(2) 1_545 ?
O31 Na2 2.355(11) 3_556 ?
O32 Na2 2.269(10) 2 ?
Na1 O30 2.94(2) 1_565 ?

loop_
_geom_hbond_atom_site_label_D
_geom_hbond_atom_site_label_H
_geom_hbond_atom_site_label_A
_geom_hbond_distance_DH
_geom_hbond_distance_HA
_geom_hbond_distance_DA
_geom_hbond_angle_DHA
_geom_hbond_site_symmetry_A
O25 H25A O28 0.84 2.17 2.633(12) 114.9 2_545
O27 H27A O31 0.84 2.49 3.274(16) 156.8 4
O29 H29A O7 0.85 1.95 2.798(15) 179.0 .
O30 H30A O3 0.85 1.95 2.797(18) 177.8 .
O31 H31A O26 0.85 1.96 2.812(13) 178.6 .
O31 H31B O27 0.85 2.53 3.274(16) 147.0 4_556
O32 H32A O6 0.85 2.04 2.886(11) 179.1 .
O32 H32B O32 0.85 2.57 3.19(2) 130.4 3
O33 H33A O27 0.85 1.74 2.591(14) 179.0 .
O33 H33B O12 0.85 1.93 2.779(13) 178.4 4_465

loop_
_geom_torsion_atom_site_label_1
_geom_torsion_atom_site_label_2
_geom_torsion_atom_site_label_3
_geom_torsion_atom_site_label_4
_geom_torsion
_geom_torsion_site_symmetry_1
_geom_torsion_site_symmetry_2
_geom_torsion_site_symmetry_3
_geom_torsion_site_symmetry_4
_geom_torsion_publ_flag
O2 Mo1 O1 Na2 91.4(5) . . . 4 ?
O13 Mo1 O1 Na2 -163.7(4) . . . 4 ?
O17 Mo1 O1 Na2 -8.1(5) . . . 4 ?
O20 Mo1 O1 Na2 -46.8(12) . . . 4 ?
O19 Mo1 O1 Na2 -79.4(5) 2_655 . . 4 ?
O6 Mo3 O5 Na2 -64.4(7) . . . 4 ?
O16 Mo3 O5 Na2 -169.4(5) 2_655 . . 4 ?
O17 Mo3 O5 Na2 33.9(6) . . . 4 ?
O19 Mo3 O5 Na2 105.7(6) 2_655 . . 4 ?
O24 Mo3 O5 Na2 69.6(14) . . . 4 ?
O7 Mo4 O8 Na2 -134.3(8) . . . . ?
O14 Mo4 O8 Na2 120.1(8) . . . . ?
O18 Mo4 O8 Na2 -35.7(8) . . . . ?
O23 Mo4 O8 Na2 2.1(17) . . . . ?
O21 Mo4 O8 Na2 36.0(8) . . . . ?
O12 Mo6 O11 Na2 135.5(11) . . . . ?
O16 Mo6 O11 Na2 -119.5(11) . . . . ?
O18 Mo6 O11 Na2 36.8(11) . . . . ?
O22 Mo6 O11 Na2 0(2) 2_655 . . . ?
O21 Mo6 O11 Na2 -35.3(11) . . . . ?
O2 Mo1 O13 Mo1 -124.6(3) . . . 2_655 ?
O1 Mo1 O13 Mo1 128.6(3) . . . 2_655 ?
O17 Mo1 O13 Mo1 2.4(4) . . . 2_655 ?
O20 Mo1 O13 Mo1 -35.55(18) . . . 2_655 ?
O19 Mo1 O13 Mo1 41.69(18) 2_655 . . 2_655 ?
O7 Mo4 O14 Mo2 121.7(15) . . . . ?
O8 Mo4 O14 Mo2 -131.6(15) . . . . ?
O18 Mo4 O14 Mo2 -6(2) . . . . ?
O23 Mo4 O14 Mo2 32.9(15) . . . . ?
O21 Mo4 O14 Mo2 -44.5(15) . . . . ?
O4 Mo2 O14 Mo4 -124.9(15) . . . . ?
O3 Mo2 O14 Mo4 129.0(15) . . . . ?
O17 Mo2 O14 Mo4 5(2) . . . . ?
O20 Mo2 O14 Mo4 40.4(15) . . . . ?
O24 Mo2 O14 Mo4 -35.1(15) . . . . ?
O10 Mo5 O15 Mo5 -125.8(3) . . . 2_655 ?
O9 Mo5 O15 Mo5 128.6(3) . . . 2_655 ?
O18 Mo5 O15 Mo5 4.9(4) . . . 2_655 ?
O23 Mo5 O15 Mo5 -36.95(18) . . . 2_655 ?
O22 Mo5 O15 Mo5 39.77(18) 2_655 . . 2_655 ?
O11 Mo6 O16 Mo3 126.9(14) . . . 2_655 ?
O12 Mo6 O16 Mo3 -127.7(14) . . . 2_655 ?
O18 Mo6 O16 Mo3 0.0(18) . . . 2_655 ?
O22 Mo6 O16 Mo3 -40.5(14) 2_655 . . 2_655 ?
O21 Mo6 O16 Mo3 39.0(14) . . . 2_655 ?
O4 Mo2 O17 Mo1 -163.3(4) . . . . ?
O3 Mo2 O17 Mo1 -60.0(4) . . . . ?
O14 Mo2 O17 Mo1 65.6(7) . . . . ?
O20 Mo2 O17 Mo1 27.6(3) . . . . ?
O24 Mo2 O17 Mo1 107.6(3) . . . . ?
O4 Mo2 O17 Mo3 66.0(4) . . . . ?
O3 Mo2 O17 Mo3 169.3(4) . . . . ?
O14 Mo2 O17 Mo3 -65.1(7) . . . . ?
O20 Mo2 O17 Mo3 -103.1(3) . . . . ?
O24 Mo2 O17 Mo3 -23.1(3) . . . . ?
O2 Mo1 O17 Mo2 59.5(4) . . . . ?
O1 Mo1 O17 Mo2 163.8(4) . . . . ?
O13 Mo1 O17 Mo2 -68.2(5) . . . . ?
O20 Mo1 O17 Mo2 -27.8(3) . . . . ?
O19 Mo1 O17 Mo2 -109.9(4) 2_655 . . . ?
O2 Mo1 O17 Mo3 -169.7(4) . . . . ?
O1 Mo1 O17 Mo3 -65.4(4) . . . . ?
O13 Mo1 O17 Mo3 62.6(6) . . . . ?
O20 Mo1 O17 Mo3 103.0(4) . . . . ?
O19 Mo1 O17 Mo3 21.0(3) 2_655 . . . ?
O6 Mo3 O17 Mo2 -60.9(4) . . . . ?
O5 Mo3 O17 Mo2 -165.8(4) . . . . ?
O16 Mo3 O17 Mo2 63.0(7) 2_655 . . . ?
O19 Mo3 O17 Mo2 108.6(4) 2_655 . . . ?
O24 Mo3 O17 Mo2 23.0(3) . . . . ?
O6 Mo3 O17 Mo1 169.2(4) . . . . ?
O5 Mo3 O17 Mo1 64.3(4) . . . . ?
O16 Mo3 O17 Mo1 -66.9(7) 2_655 . . . ?
O19 Mo3 O17 Mo1 -21.3(3) 2_655 . . . ?
O24 Mo3 O17 Mo1 -107.0(4) . . . . ?
O10 Mo5 O18 Mo6 -169.2(4) . . . . ?
O9 Mo5 O18 Mo6 -65.0(4) . . . . ?
O15 Mo5 O18 Mo6 59.7(6) . . . . ?
O23 Mo5 O18 Mo6 104.1(4) . . . . ?
O22 Mo5 O18 Mo6 22.8(3) 2_655 . . . ?
O10 Mo5 O18 Mo4 61.1(4) . . . . ?
O9 Mo5 O18 Mo4 165.2(4) . . . . ?
O15 Mo5 O18 Mo4 -70.0(5) . . . . ?
O23 Mo5 O18 Mo4 -25.7(3) . . . . ?
O22 Mo5 O18 Mo4 -107.0(4) 2_655 . . . ?
O11 Mo6 O18 Mo5 166.0(4) . . . . ?
O12 Mo6 O18 Mo5 62.7(4) . . . . ?
O16 Mo6 O18 Mo5 -66.0(7) . . . . ?
O22 Mo6 O18 Mo5 -23.1(3) 2_655 . . . ?
O21 Mo6 O18 Mo5 -107.0(4) . . . . ?
O11 Mo6 O18 Mo4 -64.7(4) . . . . ?
O12 Mo6 O18 Mo4 -168.0(4) . . . . ?
O16 Mo6 O18 Mo4 63.3(7) . . . . ?
O22 Mo6 O18 Mo4 106.1(4) 2_655 . . . ?
O21 Mo6 O18 Mo4 22.2(3) . . . . ?
O7 Mo4 O18 Mo5 -61.6(4) . . . . ?
O8 Mo4 O18 Mo5 -165.5(4) . . . . ?
O14 Mo4 O18 Mo5 66.8(7) . . . . ?
O23 Mo4 O18 Mo5 25.7(3) . . . . ?
O21 Mo4 O18 Mo5 107.8(4) . . . . ?
O7 Mo4 O18 Mo6 168.3(4) . . . . ?
O8 Mo4 O18 Mo6 64.4(4) . . . . ?
O14 Mo4 O18 Mo6 -63.3(8) . . . . ?
O23 Mo4 O18 Mo6 -104.4(4) . . . . ?
O21 Mo4 O18 Mo6 -22.3(3) . . . . ?
O21 As1 O19 Mo3 32.8(6) . . . 2_655 ?
O20 As1 O19 Mo3 152.8(5) . . . 2_655 ?
C1 As1 O19 Mo3 -92.4(6) . . . 2_655 ?
O21 As1 O19 Mo1 -157.4(4) . . . 2_655 ?
O20 As1 O19 Mo1 -37.4(6) . . . 2_655 ?
C1 As1 O19 Mo1 77.4(6) . . . 2_655 ?
O21 As1 O20 Mo1 168.5(4) . . . . ?
O19 As1 O20 Mo1 48.4(5) . . . . ?
C1 As1 O20 Mo1 -70.3(5) . . . . ?
O21 As1 O20 Mo2 -49.9(5) . . . . ?
O19 As1 O20 Mo2 -170.1(4) . . . . ?
C1 As1 O20 Mo2 71.2(5) . . . . ?
O2 Mo1 O20 As1 74.6(5) . . . . ?
O1 Mo1 O20 As1 -145.8(9) . . . . ?
O13 Mo1 O20 As1 -26.4(5) . . . . ?
O17 Mo1 O20 As1 173.0(5) . . . . ?
O19 Mo1 O20 As1 -112.2(5) 2_655 . . . ?
O2 Mo1 O20 Mo2 -75.9(3) . . . . ?
O1 Mo1 O20 Mo2 63.7(10) . . . . ?
O13 Mo1 O20 Mo2 -176.9(3) . . . . ?
O17 Mo1 O20 Mo2 22.5(3) . . . . ?
O19 Mo1 O20 Mo2 97.3(3) 2_655 . . . ?
O4 Mo2 O20 As1 145.3(10) . . . . ?
O3 Mo2 O20 As1 -77.3(5) . . . . ?
O14 Mo2 O20 As1 24.3(5) . . . . ?
O17 Mo2 O20 As1 -173.9(5) . . . . ?
O24 Mo2 O20 As1 110.3(5) . . . . ?
O4 Mo2 O20 Mo1 -63.5(11) . . . . ?
O3 Mo2 O20 Mo1 73.8(3) . . . . ?
O14 Mo2 O20 Mo1 175.4(3) . . . . ?
O17 Mo2 O20 Mo1 -22.7(3) . . . . ?
O24 Mo2 O20 Mo1 -98.5(3) . . . . ?
O19 As1 O21 Mo4 163.2(4) . . . . ?
O20 As1 O21 Mo4 43.4(6) . . . . ?
C1 As1 O21 Mo4 -72.7(6) . . . . ?
O19 As1 O21 Mo6 -34.3(6) . . . . ?
O20 As1 O21 Mo6 -154.1(5) . . . . ?
C1 As1 O21 Mo6 89.8(6) . . . . ?
O7 Mo4 O21 As1 -130.0(12) . . . . ?
O8 Mo4 O21 As1 89.4(5) . . . . ?
O14 Mo4 O21 As1 -14.1(5) . . . . ?
O18 Mo4 O21 As1 -174.7(6) . . . . ?
O23 Mo4 O21 As1 -100.5(5) . . . . ?
O7 Mo4 O21 Mo6 62.7(13) . . . . ?
O8 Mo4 O21 Mo6 -77.8(3) . . . . ?
O14 Mo4 O21 Mo6 178.6(3) . . . . ?
O18 Mo4 O21 Mo6 18.1(3) . . . . ?
O23 Mo4 O21 Mo6 92.3(3) . . . . ?
O11 Mo6 O21 As1 -87.7(5) . . . . ?
O12 Mo6 O21 As1 130.5(12) . . . . ?
O16 Mo6 O21 As1 14.3(5) . . . . ?
O18 Mo6 O21 As1 175.2(6) . . . . ?
O22 Mo6 O21 As1 100.6(5) 2_655 . . . ?
O11 Mo6 O21 Mo4 78.8(3) . . . . ?
O12 Mo6 O21 Mo4 -62.9(13) . . . . ?
O16 Mo6 O21 Mo4 -179.1(3) . . . . ?
O18 Mo6 O21 Mo4 -18.3(3) . . . . ?
O22 Mo6 O21 Mo4 -92.8(3) 2_655 . . . ?
O23 As2 O22 Mo6 159.3(4) . . . 2_655 ?
O24 As2 O22 Mo6 39.8(6) . . . 2_655 ?
C8 As2 O22 Mo6 -81.9(6) . . . 2_655 ?
O23 As2 O22 Mo5 -40.8(6) . . . 2_655 ?
O24 As2 O22 Mo5 -160.3(4) . . . 2_655 ?
C8 As2 O22 Mo5 77.9(6) . . . 2_655 ?
O24 As2 O23 Mo5 166.2(4) . . . . ?
O22 As2 O23 Mo5 45.2(6) . . . . ?
C8 As2 O23 Mo5 -74.6(6) . . . . ?
O24 As2 O23 Mo4 -43.8(6) . . . . ?
O22 As2 O23 Mo4 -164.8(4) . . . . ?
C8 As2 O23 Mo4 75.4(6) . . . . ?
O10 Mo5 O23 As2 79.3(6) . . . . ?
O9 Mo5 O23 As2 -137.8(11) . . . . ?
O15 Mo5 O23 As2 -21.8(5) . . . . ?
O18 Mo5 O23 As2 178.9(6) . . . . ?
O22 Mo5 O23 As2 -106.7(5) 2_655 . . . ?
O10 Mo5 O23 Mo4 -78.3(4) . . . . ?
O9 Mo5 O23 Mo4 64.5(13) . . . . ?
O15 Mo5 O23 Mo4 -179.5(3) . . . . ?
O18 Mo5 O23 Mo4 21.2(2) . . . . ?
O22 Mo5 O23 Mo4 95.6(3) 2_655 . . . ?
O7 Mo4 O23 As2 -80.4(5) . . . . ?
O8 Mo4 O23 As2 141.8(9) . . . . ?
O14 Mo4 O23 As2 21.4(5) . . . . ?
O18 Mo4 O23 As2 -178.0(6) . . . . ?
O21 Mo4 O23 As2 107.0(5) . . . . ?
O7 Mo4 O23 Mo5 76.7(3) . . . . ?
O8 Mo4 O23 Mo5 -61.1(11) . . . . ?
O14 Mo4 O23 Mo5 178.5(3) . . . . ?
O18 Mo4 O23 Mo5 -20.9(2) . . . . ?
O21 Mo4 O23 Mo5 -95.9(3) . . . . ?
O23 As2 O24 Mo2 40.2(6) . . . . ?
O22 As2 O24 Mo2 160.5(4) . . . . ?
C8 As2 O24 Mo2 -77.8(6) . . . . ?
O23 As2 O24 Mo3 -158.7(4) . . . . ?
O22 As2 O24 Mo3 -38.5(5) . . . . ?
C8 As2 O24 Mo3 83.2(6) . . . . ?
O4 Mo2 O24 As2 88.0(5) . . . . ?
O3 Mo2 O24 As2 -128.6(11) . . . . ?
O14 Mo2 O24 As2 -15.6(5) . . . . ?
O17 Mo2 O24 As2 -175.8(5) . . . . ?
O20 Mo2 O24 As2 -101.5(5) . . . . ?
O4 Mo2 O24 Mo3 -77.6(3) . . . . ?
O3 Mo2 O24 Mo3 65.8(12) . . . . ?
O14 Mo2 O24 Mo3 178.8(3) . . . . ?
O17 Mo2 O24 Mo3 18.6(2) . . . . ?
O20 Mo2 O24 Mo3 92.9(3) . . . . ?
O6 Mo3 O24 As2 -86.6(5) . . . . ?
O5 Mo3 O24 As2 137.8(11) . . . . ?
O16 Mo3 O24 As2 14.8(5) 2_655 . . . ?
O17 Mo3 O24 As2 175.5(5) . . . . ?
O19 Mo3 O24 As2 101.1(5) 2_655 . . . ?
O6 Mo3 O24 Mo2 79.4(3) . . . . ?
O5 Mo3 O24 Mo2 -56.2(13) . . . . ?
O16 Mo3 O24 Mo2 -179.1(3) 2_655 . . . ?
O17 Mo3 O24 Mo2 -18.4(2) . . . . ?
O19 Mo3 O24 Mo2 -92.9(3) 2_655 . . . ?
O21 As1 C1 C6 50.5(10) . . . . ?
O19 As1 C1 C6 174.0(8) . . . . ?
O20 As1 C1 C6 -68.4(9) . . . . ?
O21 As1 C1 C2 -139.5(8) . . . . ?
O19 As1 C1 C2 -16.0(9) . . . . ?
O20 As1 C1 C2 101.6(8) . . . . ?
C6 C1 C2 C3 3.2(17) . . . . ?
As1 C1 C2 C3 -166.4(9) . . . . ?
C1 C2 C3 C4 -0.8(17) . . . . ?
C2 C3 C4 C5 -2.5(17) . . . . ?
C2 C3 C4 C7 177.9(11) . . . . ?
C3 C4 C5 C6 3.5(17) . . . . ?
C7 C4 C5 C6 -176.9(11) . . . . ?
C4 C5 C6 C1 -1.1(18) . . . . ?
C2 C1 C6 C5 -2.3(18) . . . . ?
As1 C1 C6 C5 167.3(9) . . . . ?
C3 C4 C7 O26 -177.9(13) . . . . ?
C5 C4 C7 O26 2.5(19) . . . . ?
C3 C4 C7 O25 -2.7(16) . . . . ?
C5 C4 C7 O25 177.6(11) . . . . ?
O23 As2 C8 C9 -96.6(11) . . . . ?
O24 As2 C8 C9 21.6(12) . . . . ?
O22 As2 C8 C9 143.8(10) . . . . ?
O23 As2 C8 C13 77.4(12) . . . . ?
O24 As2 C8 C13 -164.5(11) . . . . ?
O22 As2 C8 C13 -42.3(12) . . . . ?
C13 C8 C9 C10 0(2) . . . . ?
As2 C8 C9 C10 173.9(10) . . . . ?
C8 C9 C10 C11 -1(2) . . . . ?
C9 C10 C11 C12 0(2) . . . . ?
C9 C10 C11 C14 -179.7(12) . . . . ?
C10 C11 C12 C13 3(2) . . . . ?
C14 C11 C12 C13 -177.8(13) . . . . ?
C9 C8 C13 C12 3(2) . . . . ?
As2 C8 C13 C12 -171.3(11) . . . . ?
C11 C12 C13 C8 -4(2) . . . . ?
C12 C11 C14 O28 2(2) . . . . ?
C10 C11 C14 O28 -178.3(14) . . . . ?
C12 C11 C14 O27 -179.7(14) . . . . ?
C10 C11 C14 O27 0(2) . . . . ?
Mo6 O11 Na2 O32 25.8(18) . . . 2 ?
Mo6 O11 Na2 O31 -100.1(11) . . . 3_556 ?
Mo6 O11 Na2 O5 116.3(11) . . . 4_556 ?
Mo6 O11 Na2 O8 -7.7(11) . . . . ?
Mo6 O11 Na2 O1 -176.9(11) . . . 4_556 ?
Mo4 O8 Na2 O32 -159.8(8) . . . 2 ?
Mo4 O8 Na2 O11 7.0(8) . . . . ?
Mo4 O8 Na2 O31 102.0(8) . . . 3_556 ?
Mo4 O8 Na2 O5 -71.3(9) . . . 4_556 ?
Mo4 O8 Na2 O1 33.8(13) . . . 4_556 ?
